data_7110039
loop_
_publ_author_name
'Dhassida Sooksawat'
'Sarah J. Pike'
'Alexandra M. Z. Slawin'
'Paul J. Lusby'

_publ_section_title
;
 Acid-base responsive switching between '3+1' and '2+2' platinum complexes
;
_journal_name_full Chem.Commun.
_journal_page_first 11077
_journal_paper_doi 10.1039/c3cc46587j
_journal_volume 49
_journal_year 2013
_chemical_formula_moiety 'C47 H48 N2 O4 Pt'
_chemical_formula_sum 'C47 H48 N2 O4 Pt'
_chemical_formula_weight 900.00
_space_group_IT_number 2
_symmetry_cell_setting triclinic
_symmetry_Int_Tables_number 2
_symmetry_space_group_name_Hall '-P 1'
_symmetry_space_group_name_H-M 'P -1'
_atom_sites_solution_hydrogens geom
_atom_sites_solution_primary direct
_atom_sites_solution_secondary difmap
_cell_angle_alpha 110.841(6)
_cell_angle_beta 107.420(5)
_cell_angle_gamma 95.035(5)
_cell_formula_units_Z 2
_cell_length_a 10.3265(10)
_cell_length_b 13.6884(13)
_cell_length_c 15.3966(12)
_cell_measurement_reflns_used 5892
_cell_measurement_temperature 93
_cell_measurement_theta_max 25.35
_cell_measurement_theta_min 2.38
_cell_volume 1894.1(3)
_computing_cell_refinement 'CrystalClear-SM Expert 2.0 rc13'
_computing_data_collection 'CrystalClear-SM Expert 2.0 rc13 (Rigaku, 2009)'
_computing_data_reduction 'CrystalClear-SM Expert 2.0 rc13'
_computing_molecular_graphics 'CrystalStructure 4.0'
_computing_publication_material 'CrystalStructure 4.0 (Rigaku, 2010)'
_computing_structure_refinement 'SHELXL97 (Sheldrick, 2008)'
_computing_structure_solution 'Superflip (Palatinus, et al., 2007)'
_diffrn_ambient_temperature 93
_diffrn_detector_area_resol_mean 29.257
_diffrn_measured_fraction_theta_full 0.990
_diffrn_measured_fraction_theta_max 0.985
_diffrn_measurement_device_type 'Rigaku Saturn70'
_diffrn_measurement_method \w
_diffrn_radiation_type 'Mo K\a'
_diffrn_radiation_wavelength 0.71075
_diffrn_reflns_av_R_equivalents 0.0261
_diffrn_reflns_limit_h_max 12
_diffrn_reflns_limit_h_min -12
_diffrn_reflns_limit_k_max 16
_diffrn_reflns_limit_k_min -16
_diffrn_reflns_limit_l_max 18
_diffrn_reflns_limit_l_min -18
_diffrn_reflns_number 18722
_diffrn_reflns_theta_full 25.00
_diffrn_reflns_theta_max 25.37
_diffrn_standards_number 0
_exptl_absorpt_coefficient_mu 3.738
_exptl_absorpt_correction_T_max 0.894
_exptl_absorpt_correction_T_min 0.760
_exptl_absorpt_correction_type multi-scan
_exptl_absorpt_process_details 'REQAB (Rigaku, 1998)'
_exptl_crystal_colour yellow
_exptl_crystal_density_diffrn 1.578
_exptl_crystal_density_method 'not measured'
_exptl_crystal_description prism
_exptl_crystal_F_000 908.00
_exptl_crystal_size_max 0.100
_exptl_crystal_size_mid 0.030
_exptl_crystal_size_min 0.030
_refine_diff_density_max 1.050
_refine_diff_density_min -1.030
_refine_ls_extinction_method none
_refine_ls_goodness_of_fit_ref 1.199
_refine_ls_hydrogen_treatment constr
_refine_ls_number_parameters 487
_refine_ls_number_reflns 6861
_refine_ls_number_restraints 0
_refine_ls_R_factor_gt 0.0234
_refine_ls_shift/su_max 0.004
_refine_ls_structure_factor_coef Fsqd
_refine_ls_weighting_details 'w = 1/[\s^2^(Fo^2^)+(0.0259P)^2^+6.2235P] where P=(Fo^2^+2Fc^2^)/3'
_refine_ls_weighting_scheme calc
_refine_ls_wR_factor_ref 0.0771
_reflns_number_gt 6687
_reflns_number_total 6861
_reflns_threshold_expression F^2^>2.0\s(F^2^)
_cod_data_source_file c3cc46587j.txt
_cod_data_source_block '[L2Pt(3,5-lut)]'
_cod_database_code 7110039

loop_
_symmetry_equiv_pos_site_id
_symmetry_equiv_pos_as_xyz
1 +X,+Y,+Z
2 -X,-Y,-Z

loop_
_atom_site_label
_atom_site_type_symbol
_atom_site_fract_x
_atom_site_fract_y
_atom_site_fract_z
_atom_site_U_iso_or_equiv
_atom_site_adp_type
_atom_site_occupancy
_atom_site_symmetry_multiplicity
_atom_site_calc_flag
_atom_site_refinement_flags
Pt1 Pt 0.313840(17) 1.137981(13) 0.725351(12) 0.01897(7) Uani 1.0 2 d .
O19 O 0.3040(4) 1.4299(3) 0.5461(3) 0.0237(7) Uani 1.0 2 d .
O24 O 0.2552(4) 1.1772(3) 0.2170(3) 0.0283(8) Uani 1.0 2 d .
O38 O 0.1629(4) 0.6123(3) 0.3734(3) 0.0324(8) Uani 1.0 2 d .
O43 O 0.2557(4) 0.7422(3) 0.7525(3) 0.0288(8) Uani 1.0 2 d .
N8 N 0.3392(4) 1.2348(3) 0.8609(3) 0.0224(8) Uani 1.0 2 d .
N46 N 0.2844(4) 1.0381(3) 0.5855(3) 0.0198(8) Uani 1.0 2 d .
C1 C 0.3101(5) 1.0261(4) 0.7862(4) 0.0217(10) Uani 1.0 2 d .
C2 C 0.3264(5) 1.0739(4) 0.8869(4) 0.0253(10) Uani 1.0 2 d .
C3 C 0.3229(6) 1.0129(4) 0.9418(4) 0.0299(11) Uani 1.0 2 d .
C4 C 0.2992(6) 0.9025(4) 0.8976(4) 0.0334(12) Uani 1.0 2 d .
C5 C 0.2791(5) 0.8533(4) 0.7969(4) 0.0266(10) Uani 1.0 2 d .
C6 C 0.2855(5) 0.9138(4) 0.7416(4) 0.0232(10) Uani 1.0 2 d .
C7 C 0.3436(5) 1.1912(4) 0.9294(4) 0.0250(10) Uani 1.0 2 d .
C9 C 0.3460(5) 1.3408(4) 0.8822(4) 0.0221(10) Uani 1.0 2 d .
C10 C 0.3593(5) 1.4084(4) 0.9772(4) 0.0275(11) Uani 1.0 2 d .
C11 C 0.3653(6) 1.3673(4) 1.0490(4) 0.0307(11) Uani 1.0 2 d .
C12 C 0.3570(6) 1.2587(4) 1.0244(4) 0.0291(11) Uani 1.0 2 d .
C13 C 0.3359(5) 1.3670(4) 0.7962(3) 0.0197(9) Uani 1.0 2 d .
C14 C 0.3219(5) 1.2793(4) 0.7076(4) 0.0206(9) Uani 1.0 2 d .
C15 C 0.3118(5) 1.3019(4) 0.6236(3) 0.0181(9) Uani 1.0 2 d .
C16 C 0.3156(5) 1.4049(4) 0.6269(4) 0.0197(9) Uani 1.0 2 d .
C17 C 0.3270(5) 1.4895(4) 0.7143(4) 0.0239(10) Uani 1.0 2 d .
C18 C 0.3364(5) 1.4701(4) 0.7981(4) 0.0230(10) Uani 1.0 2 d .
C20 C 0.3432(6) 1.3594(4) 0.4683(4) 0.0280(11) Uani 1.0 2 d .
C21 C 0.3121(6) 1.3943(4) 0.3837(4) 0.0294(11) Uani 1.0 2 d .
C22 C 0.3974(6) 1.3541(4) 0.3181(4) 0.0312(11) Uani 1.0 2 d .
C23 C 0.3943(5) 1.2348(4) 0.2808(4) 0.0273(11) Uani 1.0 2 d .
C25 C 0.2308(5) 1.0666(4) 0.1749(4) 0.0253(10) Uani 1.0 2 d .
C26 C 0.3344(5) 1.0087(4) 0.1893(4) 0.0262(10) Uani 1.0 2 d .
C27 C 0.2990(5) 0.8975(4) 0.1444(4) 0.0256(10) Uani 1.0 2 d .
C28 C 0.1640(5) 0.8401(4) 0.0851(4) 0.0234(10) Uani 1.0 2 d .
C29 C 0.0635(5) 0.9010(4) 0.0727(4) 0.0252(10) Uani 1.0 2 d .
C30 C 0.0959(5) 1.0125(4) 0.1175(4) 0.0280(11) Uani 1.0 2 d .
C31 C 0.1295(5) 0.7169(4) 0.0403(4) 0.0255(10) Uani 1.0 2 d .
C32 C 0.1340(5) 0.6809(4) 0.1254(4) 0.0260(10) Uani 1.0 2 d .
C33 C 0.2421(5) 0.6404(4) 0.1675(4) 0.0276(11) Uani 1.0 2 d .
C34 C 0.2483(5) 0.6160(4) 0.2494(4) 0.0282(11) Uani 1.0 2 d .
C35 C 0.1438(5) 0.6315(4) 0.2890(4) 0.0268(10) Uani 1.0 2 d .
C36 C 0.0323(5) 0.6691(4) 0.2458(4) 0.0305(11) Uani 1.0 2 d .
C37 C 0.0288(5) 0.6925(4) 0.1648(4) 0.0285(11) Uani 1.0 2 d .
C39 C 0.0774(6) 0.6526(4) 0.4307(4) 0.0299(11) Uani 1.0 2 d .
C40 C 0.1355(6) 0.6434(4) 0.5293(4) 0.0310(11) Uani 1.0 2 d .
C41 C 0.0537(5) 0.6901(4) 0.5961(4) 0.0272(11) Uani 1.0 2 d .
C42 C 0.1109(6) 0.6879(4) 0.6980(4) 0.0301(11) Uani 1.0 2 d .
C44 C 0.2343(6) 0.6741(4) -0.0092(5) 0.0374(13) Uani 1.0 2 d .
C45 C -0.0138(6) 0.6698(5) -0.0430(4) 0.0370(13) Uani 1.0 2 d .
C47 C 0.1818(5) 1.0389(4) 0.5068(4) 0.0203(9) Uani 1.0 2 d .
C48 C 0.1635(5) 0.9769(4) 0.4094(4) 0.0239(10) Uani 1.0 2 d .
C49 C 0.2543(5) 0.9092(4) 0.3918(4) 0.0233(10) Uani 1.0 2 d .
C50 C 0.3584(5) 0.9046(4) 0.4725(4) 0.0206(9) Uani 1.0 2 d .
C51 C 0.3692(5) 0.9704(4) 0.5662(4) 0.0216(10) Uani 1.0 2 d .
C52 C 0.0487(6) 0.9836(5) 0.3255(3) 0.0304(11) Uani 1.0 2 d .
C53 C 0.4559(5) 0.8302(4) 0.4579(4) 0.0283(11) Uani 1.0 2 d .
H3 H 0.3370 1.0474 1.0105 0.0359 Uiso 1.0 2 calc R
H4 H 0.2967 0.8609 0.9353 0.0400 Uiso 1.0 2 calc R
H6 H 0.2732 0.8789 0.6733 0.0279 Uiso 1.0 2 calc R
H10 H 0.3644 1.4827 0.9937 0.0330 Uiso 1.0 2 calc R
H11 H 0.3749 1.4137 1.1144 0.0368 Uiso 1.0 2 calc R
H12 H 0.3606 1.2305 1.0731 0.0349 Uiso 1.0 2 calc R
H15 H 0.3020 1.2450 0.5629 0.0217 Uiso 1.0 2 calc R
H17 H 0.3284 1.5598 0.7165 0.0287 Uiso 1.0 2 calc R
H18 H 0.3432 1.5275 0.8577 0.0276 Uiso 1.0 2 calc R
H20A H 0.2910 1.2851 0.4447 0.0336 Uiso 1.0 2 calc R
H20B H 0.4437 1.3608 0.4942 0.0336 Uiso 1.0 2 calc R
H21A H 0.3314 1.4735 0.4107 0.0352 Uiso 1.0 2 calc R
H21B H 0.2120 1.3673 0.3427 0.0352 Uiso 1.0 2 calc R
H22A H 0.3637 1.3725 0.2597 0.0374 Uiso 1.0 2 calc R
H22B H 0.4953 1.3935 0.3559 0.0374 Uiso 1.0 2 calc R
H23A H 0.4586 1.2177 0.2437 0.0328 Uiso 1.0 2 calc R
H23B H 0.4246 1.2138 0.3377 0.0328 Uiso 1.0 2 calc R
H26 H 0.4280 1.0450 0.2294 0.0315 Uiso 1.0 2 calc R
H27 H 0.3703 0.8591 0.1546 0.0307 Uiso 1.0 2 calc R
H29 H -0.0302 0.8650 0.0323 0.0302 Uiso 1.0 2 calc R
H30 H 0.0246 1.0512 0.1083 0.0336 Uiso 1.0 2 calc R
H33 H 0.3136 0.6289 0.1404 0.0331 Uiso 1.0 2 calc R
H34 H 0.3240 0.5888 0.2778 0.0339 Uiso 1.0 2 calc R
H36 H -0.0409 0.6786 0.2714 0.0366 Uiso 1.0 2 calc R
H37 H -0.0485 0.7174 0.1350 0.0341 Uiso 1.0 2 calc R
H39A H -0.0195 0.6105 0.3946 0.0359 Uiso 1.0 2 calc R
H39B H 0.0774 0.7283 0.4416 0.0359 Uiso 1.0 2 calc R
H40A H 0.2341 0.6820 0.5629 0.0372 Uiso 1.0 2 calc R
H40B H 0.1316 0.5671 0.5177 0.0372 Uiso 1.0 2 calc R
H41A H 0.0538 0.7652 0.6042 0.0327 Uiso 1.0 2 calc R
H41B H -0.0440 0.6493 0.5629 0.0327 Uiso 1.0 2 calc R
H42A H 0.0546 0.7218 0.7375 0.0362 Uiso 1.0 2 calc R
H42B H 0.1008 0.6124 0.6904 0.0362 Uiso 1.0 2 calc R
H44A H 0.3285 0.7003 0.0406 0.0448 Uiso 1.0 2 calc R
H44B H 0.2294 0.6991 -0.0621 0.0448 Uiso 1.0 2 calc R
H44C H 0.2115 0.5956 -0.0376 0.0448 Uiso 1.0 2 calc R
H45A H -0.0860 0.6918 -0.0157 0.0444 Uiso 1.0 2 calc R
H45B H -0.0298 0.5915 -0.0715 0.0444 Uiso 1.0 2 calc R
H45C H -0.0172 0.6961 -0.0949 0.0444 Uiso 1.0 2 calc R
H47 H 0.1193 1.0845 0.5193 0.0243 Uiso 1.0 2 calc R
H49 H 0.2460 0.8664 0.3256 0.0280 Uiso 1.0 2 calc R
H51 H 0.4406 0.9683 0.6209 0.0259 Uiso 1.0 2 calc R
H52A H 0.0615 1.0571 0.3296 0.0364 Uiso 1.0 2 calc R
H52B H -0.0413 0.9632 0.3306 0.0364 Uiso 1.0 2 calc R
H52C H 0.0512 0.9348 0.2618 0.0364 Uiso 1.0 2 calc R
H53A H 0.4459 0.7811 0.4899 0.0339 Uiso 1.0 2 calc R
H53B H 0.5518 0.8720 0.4876 0.0339 Uiso 1.0 2 calc R
H53C H 0.4336 0.7891 0.3866 0.0339 Uiso 1.0 2 calc R

loop_
_atom_site_aniso_label
_atom_site_aniso_U_11
_atom_site_aniso_U_22
_atom_site_aniso_U_33
_atom_site_aniso_U_12
_atom_site_aniso_U_13
_atom_site_aniso_U_23
Pt1 0.02351(11) 0.01878(10) 0.01779(10) 0.00564(7) 0.00989(7) 0.00854(7)
O19 0.0335(18) 0.0193(16) 0.0227(17) 0.0090(14) 0.0118(15) 0.0109(14)
O24 0.0325(19) 0.0225(17) 0.0250(18) 0.0046(14) 0.0056(15) 0.0080(15)
O38 0.040(2) 0.035(2) 0.034(2) 0.0152(16) 0.0190(17) 0.0202(17)
O43 0.0343(19) 0.0244(18) 0.0319(19) 0.0067(14) 0.0117(16) 0.0160(15)
N8 0.0201(19) 0.022(2) 0.027(2) 0.0026(15) 0.0126(17) 0.0090(17)
N46 0.024(2) 0.0177(19) 0.020(2) 0.0049(15) 0.0104(16) 0.0083(16)
C1 0.019(3) 0.026(3) 0.023(3) 0.0036(18) 0.0094(19) 0.010(2)
C2 0.025(3) 0.026(3) 0.023(3) 0.0011(19) 0.010(2) 0.008(2)
C3 0.041(3) 0.036(3) 0.019(3) 0.006(3) 0.008(3) 0.020(3)
C4 0.046(3) 0.031(3) 0.032(3) 0.005(3) 0.019(3) 0.018(3)
C5 0.023(3) 0.026(3) 0.036(3) 0.0064(19) 0.012(3) 0.018(3)
C6 0.024(3) 0.025(3) 0.024(3) 0.0057(19) 0.011(2) 0.012(2)
C7 0.024(3) 0.028(3) 0.028(3) 0.0046(19) 0.011(2) 0.015(3)
C9 0.022(3) 0.022(3) 0.021(3) 0.0023(18) 0.0105(19) 0.0053(19)
C10 0.033(3) 0.024(3) 0.021(3) -0.001(2) 0.012(2) 0.003(2)
C11 0.035(3) 0.032(3) 0.019(3) -0.003(3) 0.013(3) 0.003(3)
C12 0.038(3) 0.032(3) 0.014(3) -0.001(3) 0.010(2) 0.007(2)
C13 0.023(3) 0.021(3) 0.014(3) 0.0035(18) 0.0077(18) 0.0049(18)
C14 0.020(3) 0.021(3) 0.022(3) 0.0048(18) 0.0106(19) 0.0070(19)
C15 0.024(3) 0.017(2) 0.015(2) 0.0073(18) 0.0081(18) 0.0069(18)
C16 0.021(3) 0.021(3) 0.018(3) 0.0049(18) 0.0069(18) 0.0081(19)
C17 0.026(3) 0.017(3) 0.031(3) 0.0063(18) 0.013(2) 0.010(2)
C18 0.025(3) 0.021(3) 0.023(3) 0.0040(19) 0.011(2) 0.007(2)
C20 0.041(3) 0.023(3) 0.029(3) 0.013(2) 0.019(3) 0.014(3)
C21 0.042(3) 0.021(3) 0.030(3) 0.008(2) 0.018(3) 0.013(3)
C22 0.045(3) 0.025(3) 0.024(3) 0.001(3) 0.013(3) 0.012(3)
C23 0.032(3) 0.025(3) 0.023(3) 0.001(2) 0.012(2) 0.007(2)
C25 0.031(3) 0.023(3) 0.023(3) 0.004(2) 0.011(2) 0.010(2)
C26 0.025(3) 0.029(3) 0.023(3) 0.003(2) 0.007(2) 0.012(2)
C27 0.027(3) 0.027(3) 0.024(3) 0.008(2) 0.009(2) 0.010(2)
C28 0.031(3) 0.024(3) 0.017(3) 0.0044(19) 0.011(2) 0.0074(19)
C29 0.026(3) 0.029(3) 0.014(3) 0.003(2) 0.0032(19) 0.006(2)
C30 0.027(3) 0.030(3) 0.032(3) 0.010(2) 0.011(3) 0.015(3)
C31 0.035(3) 0.023(3) 0.013(3) 0.004(2) 0.006(2) 0.0046(19)
C32 0.031(3) 0.016(3) 0.031(3) 0.0021(19) 0.013(3) 0.009(2)
C33 0.032(3) 0.022(3) 0.029(3) 0.007(2) 0.015(3) 0.007(2)
C34 0.030(3) 0.022(3) 0.028(3) 0.006(2) 0.008(3) 0.006(2)
C35 0.030(3) 0.021(3) 0.030(3) 0.003(2) 0.010(3) 0.013(2)
C36 0.025(3) 0.032(3) 0.037(3) 0.003(2) 0.015(3) 0.014(3)
C37 0.025(3) 0.030(3) 0.030(3) 0.005(2) 0.006(2) 0.015(3)
C39 0.033(3) 0.031(3) 0.029(3) 0.006(3) 0.014(3) 0.015(3)
C40 0.037(3) 0.024(3) 0.035(3) 0.007(2) 0.016(3) 0.013(3)
C41 0.029(3) 0.027(3) 0.031(3) 0.006(2) 0.011(3) 0.017(3)
C42 0.036(3) 0.026(3) 0.034(3) 0.002(2) 0.018(3) 0.015(3)
C44 0.054(4) 0.024(3) 0.043(4) 0.012(3) 0.031(3) 0.011(3)
C45 0.044(4) 0.031(3) 0.024(3) -0.001(3) 0.005(3) 0.005(3)
C47 0.024(3) 0.018(3) 0.021(3) 0.0046(18) 0.0106(19) 0.0083(19)
C48 0.021(3) 0.021(3) 0.028(3) -0.0001(18) 0.010(2) 0.008(2)
C49 0.026(3) 0.019(3) 0.026(3) 0.0024(19) 0.013(2) 0.007(2)
C50 0.022(3) 0.016(3) 0.024(3) 0.0021(18) 0.0115(19) 0.0070(19)
C51 0.022(3) 0.021(3) 0.021(3) 0.0024(18) 0.0069(19) 0.009(2)
C52 0.038(3) 0.042(3) 0.004(2) 0.009(3) -0.001(2) 0.009(2)
C53 0.029(3) 0.021(3) 0.036(3) 0.007(2) 0.014(3) 0.011(3)

loop_
_atom_type_symbol
_atom_type_description
_atom_type_scat_dispersion_real
_atom_type_scat_dispersion_imag
_atom_type_scat_source
C C 0.0033 0.0016
;
International Tables for Crystallography
(1992, Vol. C, Tables 4.2.6.8 and 6.1.1.4)
;
H H 0.0000 0.0000
;
International Tables for Crystallography
(1992, Vol. C, Table 6.1.1.4)
;
N N 0.0061 0.0033
;
International Tables for Crystallography
(1992, Vol. C, Tables 4.2.6.8 and 6.1.1.4)
;
O O 0.0106 0.0060
;
International Tables for Crystallography
(1992, Vol. C, Tables 4.2.6.8 and 6.1.1.4)
;
Pt Pt -1.7033 8.3905
;
International Tables for Crystallography
(1992, Vol. C, Tables 4.2.6.8 and 6.1.1.4)
;

loop_
_geom_angle_atom_site_label_1
_geom_angle_atom_site_label_2
_geom_angle_atom_site_label_3
_geom_angle
_geom_angle_publ_flag
N8 Pt1 N46 179.08(16) yes
N8 Pt1 C1 81.45(18) yes
N8 Pt1 C14 81.05(19) yes
N46 Pt1 C1 98.50(18) yes
N46 Pt1 C14 98.99(19) yes
C1 Pt1 C14 162.47(18) yes
C16 O19 C20 117.6(4) yes
C23 O24 C25 117.6(4) yes
C35 O38 C39 117.5(5) yes
C5 O43 C42 114.9(4) yes
Pt1 N8 C7 118.0(3) yes
Pt1 N8 C9 118.9(4) yes
C7 N8 C9 123.1(4) yes
Pt1 N46 C47 121.3(4) yes
Pt1 N46 C51 121.3(3) yes
C47 N46 C51 117.4(4) yes
Pt1 C1 C2 111.6(4) yes
Pt1 C1 C6 130.5(4) yes
C2 C1 C6 117.7(6) yes
C1 C2 C3 121.3(5) yes
C1 C2 C7 116.2(6) yes
C3 C2 C7 122.6(5) yes
C2 C3 C4 120.7(5) yes
C3 C4 C5 118.9(6) yes
O43 C5 C4 118.9(6) yes
O43 C5 C6 120.2(5) yes
C4 C5 C6 120.9(5) yes
C1 C6 C5 120.5(5) yes
N8 C7 C2 112.8(5) yes
N8 C7 C12 118.3(5) yes
C2 C7 C12 128.9(6) yes
N8 C9 C10 118.7(6) yes
N8 C9 C13 112.6(4) yes
C10 C9 C13 128.7(5) yes
C9 C10 C11 120.0(5) yes
C10 C11 C12 119.8(5) yes
C7 C12 C11 120.2(6) yes
C9 C13 C14 115.5(5) yes
C9 C13 C18 123.7(4) yes
C14 C13 C18 120.8(5) yes
Pt1 C14 C13 111.9(4) yes
Pt1 C14 C15 131.3(3) yes
C13 C14 C15 116.8(5) yes
C14 C15 C16 122.0(4) yes
O19 C16 C15 123.7(4) yes
O19 C16 C17 116.1(5) yes
C15 C16 C17 120.2(5) yes
C16 C17 C18 119.4(5) yes
C13 C18 C17 120.8(4) yes
O19 C20 C21 109.6(5) yes
C20 C21 C22 112.7(5) yes
C21 C22 C23 116.0(5) yes
O24 C23 C22 108.8(4) yes
O24 C25 C26 123.7(4) yes
O24 C25 C30 116.9(5) yes
C26 C25 C30 119.4(5) yes
C25 C26 C27 119.3(4) yes
C26 C27 C28 123.0(5) yes
C27 C28 C29 116.0(4) yes
C27 C28 C31 120.8(5) yes
C29 C28 C31 123.2(4) yes
C28 C29 C30 122.3(4) yes
C25 C30 C29 120.1(5) yes
C28 C31 C32 107.5(4) yes
C28 C31 C44 110.0(5) yes
C28 C31 C45 112.1(5) yes
C32 C31 C44 111.7(5) yes
C32 C31 C45 110.1(5) yes
C44 C31 C45 105.3(4) yes
C31 C32 C33 122.6(6) yes
C31 C32 C37 119.8(5) yes
C33 C32 C37 117.5(6) yes
C32 C33 C34 121.2(6) yes
C33 C34 C35 119.9(5) yes
O38 C35 C34 116.0(5) yes
O38 C35 C36 124.4(6) yes
C34 C35 C36 119.5(6) yes
C35 C36 C37 119.3(6) yes
C32 C37 C36 122.4(5) yes
O38 C39 C40 108.4(5) yes
C39 C40 C41 111.2(5) yes
C40 C41 C42 113.8(5) yes
O43 C42 C41 113.7(5) yes
N46 C47 C48 123.3(5) yes
C47 C48 C49 117.9(5) yes
C47 C48 C52 120.4(5) yes
C49 C48 C52 121.7(5) yes
C48 C49 C50 119.5(5) yes
C49 C50 C51 118.0(5) yes
C49 C50 C53 121.8(5) yes
C51 C50 C53 120.2(5) yes
N46 C51 C50 123.8(5) yes
C2 C3 H3 119.652 no
C4 C3 H3 119.661 no
C3 C4 H4 120.571 no
C5 C4 H4 120.568 no
C1 C6 H6 119.749 no
C5 C6 H6 119.770 no
C9 C10 H10 119.998 no
C11 C10 H10 120.008 no
C10 C11 H11 120.103 no
C12 C11 H11 120.105 no
C7 C12 H12 119.909 no
C11 C12 H12 119.912 no
C14 C15 H15 118.985 no
C16 C15 H15 118.988 no
C16 C17 H17 120.307 no
C18 C17 H17 120.310 no
C13 C18 H18 119.580 no
C17 C18 H18 119.579 no
O19 C20 H20A 109.736 no
O19 C20 H20B 109.741 no
C21 C20 H20A 109.740 no
C21 C20 H20B 109.745 no
H20A C20 H20B 108.210 no
C20 C21 H21A 109.047 no
C20 C21 H21B 109.055 no
C22 C21 H21A 109.047 no
C22 C21 H21B 109.048 no
H21A C21 H21B 107.808 no
C21 C22 H22A 108.284 no
C21 C22 H22B 108.282 no
C23 C22 H22A 108.273 no
C23 C22 H22B 108.273 no
H22A C22 H22B 107.387 no
O24 C23 H23A 109.930 no
O24 C23 H23B 109.932 no
C22 C23 H23A 109.937 no
C22 C23 H23B 109.937 no
H23A C23 H23B 108.328 no
C25 C26 H26 120.361 no
C27 C26 H26 120.352 no
C26 C27 H27 118.512 no
C28 C27 H27 118.508 no
C28 C29 H29 118.859 no
C30 C29 H29 118.858 no
C25 C30 H30 119.943 no
C29 C30 H30 119.940 no
C32 C33 H33 119.391 no
C34 C33 H33 119.393 no
C33 C34 H34 120.030 no
C35 C34 H34 120.034 no
C35 C36 H36 120.365 no
C37 C36 H36 120.367 no
C32 C37 H37 118.777 no
C36 C37 H37 118.777 no
O38 C39 H39A 110.007 no
O38 C39 H39B 110.010 no
C40 C39 H39A 110.008 no
C40 C39 H39B 110.017 no
H39A C39 H39B 108.382 no
C39 C40 H40A 109.400 no
C39 C40 H40B 109.397 no
C41 C40 H40A 109.399 no
C41 C40 H40B 109.398 no
H40A C40 H40B 108.010 no
C40 C41 H41A 108.804 no
C40 C41 H41B 108.809 no
C42 C41 H41A 108.812 no
C42 C41 H41B 108.805 no
H41A C41 H41B 107.684 no
O43 C42 H42A 108.815 no
O43 C42 H42B 108.816 no
C41 C42 H42A 108.809 no
C41 C42 H42B 108.820 no
H42A C42 H42B 107.681 no
C31 C44 H44A 109.470 no
C31 C44 H44B 109.475 no
C31 C44 H44C 109.469 no
H44A C44 H44B 109.469 no
H44A C44 H44C 109.478 no
H44B C44 H44C 109.466 no
C31 C45 H45A 109.469 no
C31 C45 H45B 109.476 no
C31 C45 H45C 109.473 no
H45A C45 H45B 109.473 no
H45A C45 H45C 109.464 no
H45B C45 H45C 109.472 no
N46 C47 H47 118.363 no
C48 C47 H47 118.368 no
C48 C49 H49 120.222 no
C50 C49 H49 120.231 no
N46 C51 H51 118.116 no
C50 C51 H51 118.105 no
C48 C52 H52A 109.467 no
C48 C52 H52B 109.470 no
C48 C52 H52C 109.473 no
H52A C52 H52B 109.472 no
H52A C52 H52C 109.468 no
H52B C52 H52C 109.478 no
C50 C53 H53A 109.473 no
C50 C53 H53B 109.472 no
C50 C53 H53C 109.467 no
H53A C53 H53B 109.477 no
H53A C53 H53C 109.471 no
H53B C53 H53C 109.467 no

loop_
_geom_bond_atom_site_label_1
_geom_bond_atom_site_label_2
_geom_bond_distance
_geom_bond_publ_flag
Pt1 N8 1.956(4) yes
Pt1 N46 2.010(4) yes
Pt1 C1 2.063(6) yes
Pt1 C14 2.046(6) yes
O19 C16 1.378(7) yes
O19 C20 1.437(7) yes
O24 C23 1.433(5) yes
O24 C25 1.383(6) yes
O38 C35 1.376(8) yes
O38 C39 1.438(8) yes
O43 C5 1.391(6) yes
O43 C42 1.450(6) yes
N8 C7 1.377(8) yes
N8 C9 1.359(7) yes
N46 C47 1.355(6) yes
N46 C51 1.347(7) yes
C1 C2 1.401(7) yes
C1 C6 1.405(7) yes
C2 C3 1.390(9) yes
C2 C7 1.473(7) yes
C3 C4 1.382(7) yes
C4 C5 1.394(8) yes
C5 C6 1.394(9) yes
C7 C12 1.381(7) yes
C9 C10 1.381(7) yes
C9 C13 1.468(8) yes
C10 C11 1.396(9) yes
C11 C12 1.386(8) yes
C13 C14 1.417(6) yes
C13 C18 1.402(8) yes
C14 C15 1.410(8) yes
C15 C16 1.389(7) yes
C16 C17 1.393(6) yes
C17 C18 1.385(9) yes
C20 C21 1.498(9) yes
C21 C22 1.524(9) yes
C22 C23 1.520(7) yes
C25 C26 1.398(8) yes
C25 C30 1.374(6) yes
C26 C27 1.389(7) yes
C27 C28 1.389(6) yes
C28 C29 1.398(8) yes
C28 C31 1.538(7) yes
C29 C30 1.394(7) yes
C31 C32 1.547(9) yes
C31 C44 1.544(9) yes
C31 C45 1.535(7) yes
C32 C33 1.380(8) yes
C32 C37 1.388(9) yes
C33 C34 1.400(9) yes
C34 C35 1.388(9) yes
C35 C36 1.386(8) yes
C36 C37 1.385(9) yes
C39 C40 1.510(9) yes
C40 C41 1.525(9) yes
C41 C42 1.515(8) yes
C47 C48 1.379(7) yes
C48 C49 1.392(8) yes
C48 C52 1.505(7) yes
C49 C50 1.404(7) yes
C50 C51 1.366(7) yes
C50 C53 1.502(8) yes
C3 H3 0.950 no
C4 H4 0.950 no
C6 H6 0.950 no
C10 H10 0.950 no
C11 H11 0.950 no
C12 H12 0.950 no
C15 H15 0.950 no
C17 H17 0.950 no
C18 H18 0.950 no
C20 H20A 0.990 no
C20 H20B 0.990 no
C21 H21A 0.990 no
C21 H21B 0.990 no
C22 H22A 0.990 no
C22 H22B 0.990 no
C23 H23A 0.990 no
C23 H23B 0.990 no
C26 H26 0.950 no
C27 H27 0.950 no
C29 H29 0.950 no
C30 H30 0.950 no
C33 H33 0.950 no
C34 H34 0.950 no
C36 H36 0.950 no
C37 H37 0.950 no
C39 H39A 0.990 no
C39 H39B 0.990 no
C40 H40A 0.990 no
C40 H40B 0.990 no
C41 H41A 0.990 no
C41 H41B 0.990 no
C42 H42A 0.990 no
C42 H42B 0.990 no
C44 H44A 0.980 no
C44 H44B 0.980 no
C44 H44C 0.980 no
C45 H45A 0.980 no
C45 H45B 0.980 no
C45 H45C 0.980 no
C47 H47 0.950 no
C49 H49 0.950 no
C51 H51 0.950 no
C52 H52A 0.980 no
C52 H52B 0.980 no
C52 H52C 0.980 no
C53 H53A 0.980 no
C53 H53B 0.980 no
C53 H53C 0.980 no

loop_
_geom_contact_atom_site_label_1
_geom_contact_atom_site_label_2
_geom_contact_distance
_geom_contact_publ_flag
_geom_contact_site_symmetry_2
O24 C20 3.556(6) no .
O24 C21 3.021(6) no .
O43 C40 3.004(6) no .
N8 C11 2.731(7) no .
N46 C6 3.401(8) no .
N46 C15 3.418(6) no .
N46 C49 2.777(6) no .
C1 C4 2.823(9) no .
C1 C51 3.450(8) no .
C2 C5 2.764(7) no .
C3 C6 2.777(8) no .
C3 C12 3.089(8) no .
C4 C42 3.295(6) no .
C5 C41 3.135(6) no .
C6 C41 3.278(6) no .
C6 C42 3.176(8) no .
C6 C51 3.378(9) no .
C7 C10 2.773(8) no .
C9 C12 2.775(9) no .
C10 C18 3.111(9) no .
C13 C16 2.787(8) no .
C14 C17 2.837(8) no .
C14 C47 3.424(5) no .
C15 C18 2.770(6) no .
C15 C20 2.864(9) no .
C15 C47 3.331(6) no .
C20 C23 3.015(8) no .
C23 C26 2.826(7) no .
C25 C28 2.830(7) no .
C26 C29 2.759(6) no .
C27 C30 2.751(8) no .
C27 C32 3.160(8) no .
C27 C44 2.991(7) no .
C28 C33 3.460(8) no .
C28 C37 3.135(9) no .
C29 C32 3.469(8) no .
C29 C45 2.918(7) no .
C30 C52 3.529(9) no .
C32 C35 2.808(9) no .
C33 C36 2.770(9) no .
C33 C44 2.896(10) no .
C34 C37 2.748(8) no .
C34 C53 3.403(6) no .
C35 C49 3.483(7) no .
C35 C53 3.600(6) no .
C36 C39 2.839(9) no .
C36 C49 3.384(6) no .
C37 C45 2.991(9) no .
C47 C50 2.731(7) no .
C48 C51 2.732(7) no .
O19 C22 3.573(6) no 2_686
O19 C40 3.578(7) no 1_565
O19 C41 3.559(6) no 2_576
O38 C21 3.507(7) no 1_545
O43 C17 3.481(6) no 1_545
N46 C53 3.459(8) no 2_676
C1 C52 3.556(7) no 2_576
C10 C10 3.388(8) no 2_687
C11 C18 3.273(6) no 2_687
C11 C45 3.589(9) no 2_576
C15 C53 3.399(8) no 2_676
C17 O43 3.481(6) no 1_565
C18 C11 3.273(6) no 2_687
C21 O38 3.507(7) no 1_565
C22 O19 3.573(6) no 2_686
C29 C30 3.552(8) no 2_575
C30 C29 3.552(8) no 2_575
C30 C30 3.441(8) no 2_575
C40 O19 3.578(7) no 1_545
C41 O19 3.559(6) no 2_576
C45 C11 3.589(9) no 2_576
C50 C50 3.419(7) no 2_676
C50 C51 3.476(8) no 2_676
C50 C53 3.574(7) no 2_676
C51 C50 3.476(8) no 2_676
C51 C53 3.332(8) no 2_676
C52 C1 3.556(7) no 2_576
C53 N46 3.459(8) no 2_676
C53 C15 3.399(8) no 2_676
C53 C50 3.574(7) no 2_676
C53 C51 3.332(8) no 2_676
Pt1 H6 3.3025 no .
Pt1 H15 3.2970 no .
Pt1 H47 2.9849 no .
Pt1 H51 2.9712 no .
O19 H15 2.6332 no .
O19 H17 2.5135 no .
O19 H21A 2.4470 no .
O19 H21B 2.7584 no .
O24 H20A 3.1715 no .
O24 H21B 2.8023 no .
O24 H22A 2.5713 no .
O24 H22B 3.2423 no .
O24 H26 2.6663 no .
O24 H30 2.5075 no .
O38 H34 2.5026 no .
O38 H36 2.6632 no .
O38 H40A 2.5642 no .
O38 H40B 2.6064 no .
O38 H53A 3.1343 no .
O38 H53C 3.4400 no .
O43 H4 2.5798 no .
O43 H6 2.5920 no .
O43 H40A 2.6671 no .
O43 H40B 3.3130 no .
O43 H41A 2.7264 no .
O43 H41B 3.3121 no .
N8 H10 3.2177 no .
N8 H12 3.2297 no .
N46 H6 2.9545 no .
N46 H15 2.9703 no .
C1 H3 3.2843 no .
C1 H51 3.1181 no .
C2 H4 3.2681 no .
C2 H6 3.2644 no .
C2 H12 2.7978 no .
C3 H12 2.8552 no .
C4 H6 3.2781 no .
C4 H42A 3.0685 no .
C5 H3 3.2495 no .
C5 H40A 3.3895 no .
C5 H41A 2.9152 no .
C5 H42A 2.5053 no .
C5 H42B 3.1989 no .
C6 H4 3.2830 no .
C6 H40A 3.2464 no .
C6 H41A 2.7192 no .
C6 H42A 3.3602 no .
C6 H51 3.0221 no .
C7 H3 2.6855 no .
C7 H11 3.2555 no .
C9 H11 3.2617 no .
C9 H18 2.7142 no .
C10 H12 3.2643 no .
C10 H18 2.8414 no .
C12 H3 2.8067 no .
C12 H10 3.2636 no .
C13 H10 2.7925 no .
C13 H15 3.2695 no .
C13 H17 3.2810 no .
C14 H18 3.3038 no .
C14 H47 3.1270 no .
C15 H17 3.2697 no .
C15 H20A 2.6208 no .
C15 H20B 3.0090 no .
C15 H47 3.0054 no .
C16 H18 3.2552 no .
C16 H20A 2.6162 no .
C16 H20B 2.6777 no .
C17 H15 3.2621 no .
C18 H10 2.8771 no .
C20 H15 2.5757 no .
C20 H22A 3.3465 no .
C20 H22B 2.7848 no .
C20 H23B 2.6785 no .
C21 H23A 3.4155 no .
C21 H23B 2.7757 no .
C22 H20A 2.8836 no .
C22 H20B 2.5742 no .
C23 H20A 2.9137 no .
C23 H20B 2.9729 no .
C23 H21A 3.4055 no .
C23 H21B 2.8611 no .
C23 H26 2.5225 no .
C25 H23A 2.6506 no .
C25 H23B 2.6535 no .
C25 H27 3.2557 no .
C25 H29 3.2465 no .
C25 H52A 3.3795 no .
C25 H52C 3.3321 no .
C26 H23A 2.7455 no .
C26 H23B 2.7702 no .
C26 H30 3.2533 no .
C26 H49 3.5736 no .
C27 H29 3.2255 no .
C27 H44A 2.7024 no .
C27 H44B 3.1852 no .
C27 H49 3.1598 no .
C27 H52C 3.5243 no .
C28 H26 3.2914 no .
C28 H30 3.2946 no .
C28 H37 3.0828 no .
C28 H44A 2.7118 no .
C28 H44B 2.7113 no .
C28 H44C 3.3701 no .
C28 H45A 2.7626 no .
C28 H45B 3.3873 no .
C28 H45C 2.7252 no .
C28 H49 3.4168 no .
C28 H52C 3.1768 no .
C29 H27 3.2247 no .
C29 H37 3.2312 no .
C29 H45A 2.7614 no .
C29 H45C 2.8930 no .
C29 H52C 2.8252 no .
C30 H26 3.2523 no .
C30 H52A 3.2370 no .
C30 H52C 2.9143 no .
C31 H27 2.6760 no .
C31 H29 2.7362 no .
C31 H33 2.7225 no .
C31 H37 2.6659 no .
C32 H27 3.1023 no .
C32 H34 3.2743 no .
C32 H36 3.2832 no .
C32 H44A 2.7446 no .
C32 H44B 3.3975 no .
C32 H44C 2.7547 no .
C32 H45A 2.6904 no .
C32 H45B 2.7340 no .
C32 H45C 3.3730 no .
C32 H49 3.0116 no .
C33 H27 3.2611 no .
C33 H37 3.2237 no .
C33 H44A 2.7088 no .
C33 H44C 2.9052 no .
C33 H49 3.1722 no .
C33 H53C 3.1386 no .
C34 H36 3.2580 no .
C34 H49 3.2094 no .
C34 H53A 3.4198 no .
C34 H53C 2.6385 no .
C35 H33 3.2667 no .
C35 H37 3.2434 no .
C35 H39A 2.7305 no .
C35 H39B 2.5795 no .
C35 H49 3.0876 no .
C35 H53A 3.4765 no .
C35 H53C 3.1202 no .
C36 H34 3.2557 no .
C36 H39A 2.8543 no .
C36 H39B 2.7059 no .
C36 H49 2.9405 no .
C36 H52C 3.5409 no .
C37 H33 3.2287 no .
C37 H45A 2.6702 no .
C37 H45B 3.2349 no .
C37 H49 2.8939 no .
C37 H52C 3.0695 no .
C39 H36 2.5580 no .
C39 H41A 2.6638 no .
C39 H41B 2.7018 no .
C40 H6 3.0907 no .
C40 H42A 3.3821 no .
C40 H42B 2.7782 no .
C41 H6 2.8987 no .
C41 H39A 2.7254 no .
C41 H39B 2.6833 no .
C42 H4 3.3892 no .
C42 H6 3.1806 no .
C42 H40A 2.7273 no .
C42 H40B 2.7639 no .
C44 H27 2.7309 no .
C44 H33 2.5166 no .
C44 H45A 3.3126 no .
C44 H45B 2.5993 no .
C44 H45C 2.6353 no .
C45 H29 2.5504 no .
C45 H37 2.7239 no .
C45 H44A 3.3111 no .
C45 H44B 2.6280 no .
C45 H44C 2.6105 no .
C47 H15 2.6927 no .
C47 H49 3.2389 no .
C47 H51 3.1641 no .
C47 H52A 2.7483 no .
C47 H52B 2.7529 no .
C47 H52C 3.2961 no .
C48 H15 3.4614 no .
C49 H39B 3.3849 no .
C49 H47 3.2298 no .
C49 H51 3.2294 no .
C49 H52A 3.1501 no .
C49 H52B 3.1500 no .
C49 H52C 2.5768 no .
C49 H53A 3.1588 no .
C49 H53B 3.1574 no .
C49 H53C 2.5821 no .
C50 H6 3.5780 no .
C50 H39B 3.4058 no .
C51 H6 2.7383 no .
C51 H47 3.1641 no .
C51 H49 3.2365 no .
C51 H53A 2.7348 no .
C51 H53B 2.7365 no .
C51 H53C 3.2798 no .
C52 H37 3.5887 no .
C52 H47 2.6323 no .
C52 H49 2.7008 no .
C53 H34 3.3006 no .
C53 H49 2.7123 no .
C53 H51 2.6097 no .
H3 H4 2.3350 no .
H3 H12 2.3031 no .
H4 H42A 3.1036 no .
H6 H39B 3.2829 no .
H6 H40A 2.5410 no .
H6 H41A 2.3341 no .
H6 H42A 3.5632 no .
H6 H51 2.5103 no .
H10 H11 2.3471 no .
H10 H18 2.3386 no .
H11 H12 2.3360 no .
H15 H20A 2.0550 no .
H15 H20B 2.7369 no .
H15 H47 2.5093 no .
H15 H52A 3.5565 no .
H17 H18 2.3331 no .
H20A H21A 2.8285 no .
H20A H21B 2.2479 no .
H20A H22B 3.3385 no .
H20A H23B 2.4542 no .
H20A H52A 3.2792 no .
H20B H21A 2.4908 no .
H20B H21B 2.8313 no .
H20B H22A 3.5191 no .
H20B H22B 2.5161 no .
H20B H23B 2.4670 no .
H21A H22A 2.3847 no .
H21A H22B 2.3024 no .
H21B H22A 2.3095 no .
H21B H22B 2.8527 no .
H21B H23B 3.1680 no .
H22A H23A 2.3765 no .
H22A H23B 2.8632 no .
H22B H23A 2.3249 no .
H22B H23B 2.3940 no .
H23A H26 2.2793 no .
H23B H26 2.3308 no .
H26 H27 2.3226 no .
H27 H33 3.0705 no .
H27 H44A 2.1583 no .
H27 H44B 3.0628 no .
H27 H44C 3.5941 no .
H27 H49 3.2317 no .
H29 H30 2.3264 no .
H29 H37 3.0010 no .
H29 H45A 2.1815 no .
H29 H45B 3.5104 no .
H29 H45C 2.4881 no .
H29 H52C 3.1279 no .
H30 H52A 3.2839 no .
H30 H52C 3.2513 no .
H33 H34 2.3420 no .
H33 H44A 2.1263 no .
H33 H44B 3.4726 no .
H33 H44C 2.4755 no .
H33 H53C 3.3932 no .
H34 H53A 3.1651 no .
H34 H53C 2.5797 no .
H36 H37 2.3228 no .
H36 H39A 2.3587 no .
H36 H39B 2.3440 no .
H36 H49 3.4257 no .
H37 H45A 2.1246 no .
H37 H45B 3.1052 no .
H37 H45C 3.5621 no .
H37 H49 3.3655 no .
H37 H52C 2.8025 no .
H39A H40A 2.8660 no .
H39A H40B 2.3600 no .
H39A H41A 2.9768 no .
H39A H41B 2.5490 no .
H39B H40A 2.3922 no .
H39B H40B 2.8664 no .
H39B H41A 2.4628 no .
H39B H41B 2.9712 no .
H40A H41A 2.3946 no .
H40A H41B 2.8676 no .
H40A H42B 3.0618 no .
H40A H53A 3.1501 no .
H40B H41A 2.8672 no .
H40B H41B 2.3651 no .
H40B H42B 2.6312 no .
H41A H42A 2.3287 no .
H41A H42B 2.8528 no .
H41B H42A 2.3517 no .
H41B H42B 2.3288 no .
H44A H45B 3.5024 no .
H44A H45C 3.5386 no .
H44B H45A 3.5383 no .
H44B H45B 2.8775 no .
H44B H45C 2.4365 no .
H44C H45A 3.5081 no .
H44C H45B 2.3793 no .
H44C H45C 2.9044 no .
H47 H52A 2.6764 no .
H47 H52B 2.6738 no .
H47 H52C 3.5645 no .
H49 H52A 3.3574 no .
H49 H52B 3.3637 no .
H49 H52C 2.3847 no .
H49 H53A 3.3803 no .
H49 H53B 3.3627 no .
H49 H53C 2.3950 no .
H51 H53A 2.6561 no .
H51 H53B 2.6495 no .
H51 H53C 3.5427 no .
Pt1 H27 3.2203 no 2_676
Pt1 H52B 2.7563 no 2_576
O19 H22B 2.6597 no 2_686
O19 H39A 3.3837 no 2_576
O19 H40A 3.5230 no 1_565
O19 H40B 2.7562 no 1_565
O19 H41B 2.5877 no 2_576
O24 H3 3.4395 no 1_554
O24 H12 3.0130 no 1_554
O24 H45C 3.5889 no 2_575
O38 H21A 2.7794 no 1_545
O38 H21B 3.3220 no 1_545
O38 H42B 3.5519 no 2_566
O43 H17 2.5882 no 1_545
O43 H23A 2.9326 no 2_676
O43 H44B 3.1947 no 1_556
N8 H27 3.4053 no 2_676
N8 H37 3.1425 no 2_576
N8 H44A 3.2021 no 2_676
N8 H52B 3.5949 no 2_576
N46 H52B 3.1504 no 2_576
N46 H53B 2.7206 no 2_676
N46 H53C 3.4028 no 2_676
C1 H26 2.9997 no 2_676
C1 H27 3.2344 no 2_676
C1 H52A 3.5907 no 2_576
C1 H52B 2.8689 no 2_576
C2 H27 3.4889 no 2_676
C2 H52B 3.5718 no 2_576
C3 H3 3.5986 no 2_677
C3 H30 3.3985 no 2_576
C4 H3 3.5012 no 2_677
C4 H30 3.4382 no 2_576
C4 H44B 3.1301 no 1_556
C5 H23A 3.1174 no 2_676
C5 H26 3.4128 no 2_676
C6 H23A 3.3229 no 2_676
C6 H26 2.8293 no 2_676
C6 H52A 3.5227 no 2_576
C6 H52B 3.2904 no 2_576
C7 H27 3.5904 no 2_676
C7 H29 3.5269 no 2_576
C7 H37 3.4031 no 2_576
C7 H44A 3.4030 no 2_676
C7 H45A 3.5707 no 2_576
C9 H10 3.2330 no 2_687
C9 H36 3.2457 no 2_576
C9 H37 3.0130 no 2_576
C9 H44A 3.3826 no 2_676
C10 H10 2.9282 no 2_687
C10 H18 3.1517 no 2_687
C10 H33 3.3480 no 1_566
C10 H37 3.1378 no 2_576
C10 H44C 3.1376 no 1_566
C10 H45A 3.3305 no 2_576
C11 H18 2.8948 no 2_687
C11 H22A 3.2253 no 1_556
C11 H33 3.5046 no 1_566
C11 H37 3.3941 no 2_576
C11 H45A 2.7643 no 2_576
C12 H18 3.5654 no 2_687
C12 H22A 3.3722 no 1_556
C12 H23A 3.4852 no 1_556
C12 H29 3.3463 no 2_576
C12 H37 3.5154 no 2_576
C12 H45A 2.9118 no 2_576
C13 H10 3.5252 no 2_687
C13 H11 3.5849 no 2_687
C13 H33 3.4447 no 2_676
C13 H36 2.8393 no 2_576
C14 H36 3.0958 no 2_576
C14 H53C 3.3159 no 2_676
C15 H34 3.5591 no 2_676
C15 H39A 3.3153 no 2_576
C15 H53A 3.5083 no 2_676
C15 H53B 3.1173 no 2_676
C15 H53C 3.0289 no 2_676
C16 H22B 3.1185 no 2_686
C16 H34 3.5492 no 2_676
C16 H39A 2.9553 no 2_576
C16 H40B 3.5851 no 1_565
C16 H41B 3.1845 no 2_576
C17 H11 3.1810 no 2_687
C17 H22A 3.4014 no 2_686
C17 H22B 3.0011 no 2_686
C17 H39A 3.0309 no 2_576
C17 H42B 3.0065 no 1_565
C18 H10 3.5335 no 2_687
C18 H11 2.9106 no 2_687
C18 H36 3.1634 no 2_576
C18 H39A 3.4574 no 2_576
C18 H44B 3.5927 no 1_566
C18 H44C 3.2023 no 1_566
C20 H21A 3.4445 no 2_686
C20 H22B 3.3682 no 2_686
C20 H41B 2.9657 no 2_576
C20 H53A 3.1037 no 2_676
C21 H20B 3.5106 no 2_686
C21 H34 3.5948 no 1_565
C21 H40B 3.5957 no 1_565
C21 H41B 3.1806 no 2_576
C21 H42A 3.5985 no 2_576
C22 H11 3.4591 no 1_554
C22 H12 3.4238 no 1_554
C22 H17 3.2328 no 2_686
C22 H34 3.5840 no 1_565
C23 H12 3.0899 no 1_554
C23 H53A 3.5155 no 2_676
C25 H3 2.9867 no 1_554
C25 H12 3.5386 no 1_554
C26 H3 2.9904 no 1_554
C26 H4 3.5861 no 1_554
C26 H51 3.0318 no 2_676
C27 H3 3.4590 no 1_554
C27 H4 3.0690 no 1_554
C27 H51 3.5014 no 2_676
C28 H4 3.0943 no 1_554
C29 H30 2.9848 no 2_575
C30 H3 3.4566 no 1_554
C30 H29 3.2569 no 2_575
C30 H30 3.0754 no 2_575
C31 H4 3.5802 no 1_554
C32 H45B 3.5077 no 2_565
C33 H10 3.4361 no 1_544
C33 H11 3.4340 no 1_544
C33 H45B 3.2503 no 2_565
C34 H11 3.4441 no 1_544
C34 H45B 3.2092 no 2_565
C35 H45B 3.4143 no 2_565
C39 H42B 3.4608 no 2_566
C40 H17 3.5915 no 1_545
C40 H21A 3.5849 no 1_545
C40 H40B 3.5162 no 2_566
C41 H20A 3.4936 no 2_576
C41 H21B 3.2761 no 2_576
C41 H40B 3.3986 no 2_566
C42 H17 2.9770 no 1_545
C42 H21B 3.1702 no 2_576
C42 H44B 3.4664 no 1_556
C44 H4 3.0464 no 1_554
C44 H10 3.0549 no 1_544
C44 H18 2.8870 no 1_544
C45 H11 3.5102 no 2_576
C47 H47 3.2455 no 2_576
C47 H52B 3.2553 no 2_576
C47 H53B 2.8734 no 2_676
C48 H47 3.5476 no 2_576
C48 H53B 3.0407 no 2_676
C49 H51 3.5281 no 2_676
C49 H53B 3.0313 no 2_676
C50 H51 3.5119 no 2_676
C50 H53B 2.8999 no 2_676
C51 H26 3.3072 no 2_676
C51 H53B 2.7150 no 2_676
C51 H53C 3.4276 no 2_676
C52 H41A 3.5772 no 2_576
C53 H15 2.8477 no 2_676
C53 H20A 3.4111 no 2_676
C53 H20B 3.1389 no 2_676
C53 H23B 3.3083 no 2_676
C53 H51 3.5853 no 2_676
H3 O24 3.4395 no 1_556
H3 C3 3.5986 no 2_677
H3 C4 3.5012 no 2_677
H3 C25 2.9867 no 1_556
H3 C26 2.9904 no 1_556
H3 C27 3.4590 no 1_556
H3 C30 3.4566 no 1_556
H3 H23A 3.2766 no 1_556
H3 H26 3.2303 no 1_556
H3 H29 3.4479 no 2_576
H3 H30 3.5182 no 2_576
H4 C26 3.5861 no 1_556
H4 C27 3.0690 no 1_556
H4 C28 3.0943 no 1_556
H4 C31 3.5802 no 1_556
H4 C44 3.0464 no 1_556
H4 H27 3.2418 no 1_556
H4 H30 3.5845 no 2_576
H4 H44A 3.1493 no 1_556
H4 H44B 2.2799 no 1_556
H4 H45C 3.5889 no 1_556
H6 H23A 3.2836 no 2_676
H6 H23B 3.4989 no 2_676
H6 H26 2.8996 no 2_676
H6 H52B 3.3646 no 2_576
H10 C9 3.2330 no 2_687
H10 C10 2.9282 no 2_687
H10 C13 3.5252 no 2_687
H10 C18 3.5335 no 2_687
H10 C33 3.4361 no 1_566
H10 C44 3.0549 no 1_566
H10 H10 2.7345 no 2_687
H10 H18 3.2463 no 2_687
H10 H33 2.6565 no 1_566
H10 H37 3.5741 no 2_576
H10 H44A 2.8896 no 1_566
H10 H44C 2.3695 no 1_566
H11 C13 3.5849 no 2_687
H11 C17 3.1810 no 2_687
H11 C18 2.9106 no 2_687
H11 C22 3.4591 no 1_556
H11 C33 3.4340 no 1_566
H11 C34 3.4441 no 1_566
H11 C45 3.5102 no 2_576
H11 H17 3.2637 no 2_687
H11 H18 2.8110 no 2_687
H11 H22A 2.5253 no 1_556
H11 H33 2.9793 no 1_566
H11 H34 3.0115 no 1_566
H11 H45A 2.8745 no 2_576
H11 H45B 3.4141 no 2_576
H12 O24 3.0130 no 1_556
H12 C22 3.4238 no 1_556
H12 C23 3.0899 no 1_556
H12 C25 3.5386 no 1_556
H12 H22A 2.8275 no 1_556
H12 H23A 2.5934 no 1_556
H12 H29 3.2212 no 2_576
H12 H45A 3.1058 no 2_576
H15 C53 2.8477 no 2_676
H15 H41B 3.5392 no 2_576
H15 H53A 2.9643 no 2_676
H15 H53B 2.3852 no 2_676
H15 H53C 2.7363 no 2_676
H17 O43 2.5882 no 1_565
H17 C22 3.2328 no 2_686
H17 C40 3.5915 no 1_565
H17 C42 2.9770 no 1_565
H17 H11 3.2637 no 2_687
H17 H22A 3.1059 no 2_686
H17 H22B 2.5460 no 2_686
H17 H23A 3.3436 no 2_686
H17 H39A 3.3357 no 2_576
H17 H40A 3.3254 no 1_565
H17 H40B 3.1686 no 1_565
H17 H42B 2.4782 no 1_565
H18 C10 3.1517 no 2_687
H18 C11 2.8948 no 2_687
H18 C12 3.5654 no 2_687
H18 C44 2.8870 no 1_566
H18 H10 3.2463 no 2_687
H18 H11 2.8110 no 2_687
H18 H36 3.5225 no 2_576
H18 H44A 3.0208 no 1_566
H18 H44B 2.7769 no 1_566
H18 H44C 2.4036 no 1_566
H20A C41 3.4936 no 2_576
H20A C53 3.4111 no 2_676
H20A H41A 3.3635 no 2_576
H20A H41B 2.7608 no 2_576
H20A H53A 2.9425 no 2_676
H20A H53B 3.0888 no 2_676
H20B C21 3.5106 no 2_686
H20B C53 3.1389 no 2_676
H20B H21A 2.7123 no 2_686
H20B H22B 3.2050 no 2_686
H20B H34 3.3919 no 2_676
H20B H53A 2.3861 no 2_676
H20B H53B 3.3005 no 2_676
H20B H53C 3.3061 no 2_676
H21A O38 2.7794 no 1_565
H21A C20 3.4445 no 2_686
H21A C40 3.5849 no 1_565
H21A H20B 2.7123 no 2_686
H21A H21A 3.5511 no 2_686
H21A H22B 3.2174 no 2_686
H21A H34 2.9860 no 1_565
H21A H40A 3.4348 no 1_565
H21A H40B 3.1000 no 1_565
H21A H41B 3.4832 no 2_576
H21B O38 3.3220 no 1_565
H21B C41 3.2761 no 2_576
H21B C42 3.1702 no 2_576
H21B H40B 3.4531 no 1_565
H21B H41B 2.6173 no 2_576
H21B H42A 2.6259 no 2_576
H21B H42B 3.1688 no 2_576
H21B H45C 3.4779 no 2_575
H22A C11 3.2253 no 1_554
H22A C12 3.3722 no 1_554
H22A C17 3.4014 no 2_686
H22A H11 2.5253 no 1_554
H22A H12 2.8275 no 1_554
H22A H17 3.1059 no 2_686
H22A H34 2.9514 no 1_565
H22A H45C 3.5218 no 2_575
H22B O19 2.6597 no 2_686
H22B C16 3.1185 no 2_686
H22B C17 3.0011 no 2_686
H22B C20 3.3682 no 2_686
H22B H17 2.5460 no 2_686
H22B H20B 3.2050 no 2_686
H22B H21A 3.2174 no 2_686
H22B H40A 3.1256 no 2_676
H23A O43 2.9326 no 2_676
H23A C5 3.1174 no 2_676
H23A C6 3.3229 no 2_676
H23A C12 3.4852 no 1_554
H23A H3 3.2766 no 1_554
H23A H6 3.2836 no 2_676
H23A H12 2.5934 no 1_554
H23A H17 3.3436 no 2_686
H23A H40A 3.3893 no 2_676
H23B C53 3.3083 no 2_676
H23B H6 3.4989 no 2_676
H23B H40A 3.3366 no 2_676
H23B H51 3.1261 no 2_676
H23B H53A 2.5621 no 2_676
H23B H53B 3.2521 no 2_676
H26 C1 2.9997 no 2_676
H26 C5 3.4128 no 2_676
H26 C6 2.8293 no 2_676
H26 C51 3.3072 no 2_676
H26 H3 3.2303 no 1_554
H26 H6 2.8996 no 2_676
H26 H51 2.3785 no 2_676
H27 Pt1 3.2203 no 2_676
H27 N8 3.4053 no 2_676
H27 C1 3.2344 no 2_676
H27 C2 3.4889 no 2_676
H27 C7 3.5904 no 2_676
H27 H4 3.2418 no 1_554
H27 H51 3.2683 no 2_676
H29 C7 3.5269 no 2_576
H29 C12 3.3463 no 2_576
H29 C30 3.2569 no 2_575
H29 H3 3.4479 no 2_576
H29 H12 3.2212 no 2_576
H29 H30 2.7995 no 2_575
H30 C3 3.3985 no 2_576
H30 C4 3.4382 no 2_576
H30 C29 2.9848 no 2_575
H30 C30 3.0754 no 2_575
H30 H3 3.5182 no 2_576
H30 H4 3.5845 no 2_576
H30 H29 2.7995 no 2_575
H30 H30 2.9798 no 2_575
H30 H42A 3.5103 no 2_576
H30 H45C 3.5435 no 2_575
H33 C10 3.3480 no 1_544
H33 C11 3.5046 no 1_544
H33 C13 3.4447 no 2_676
H33 H10 2.6565 no 1_544
H33 H11 2.9793 no 1_544
H34 C15 3.5591 no 2_676
H34 C16 3.5492 no 2_676
H34 C21 3.5948 no 1_545
H34 C22 3.5840 no 1_545
H34 H11 3.0115 no 1_544
H34 H20B 3.3919 no 2_676
H34 H21A 2.9860 no 1_545
H34 H22A 2.9514 no 1_545
H34 H45B 3.5691 no 2_565
H36 C9 3.2457 no 2_576
H36 C13 2.8393 no 2_576
H36 C14 3.0958 no 2_576
H36 C18 3.1634 no 2_576
H36 H18 3.5225 no 2_576
H37 N8 3.1425 no 2_576
H37 C7 3.4031 no 2_576
H37 C9 3.0130 no 2_576
H37 C10 3.1378 no 2_576
H37 C11 3.3941 no 2_576
H37 C12 3.5154 no 2_576
H37 H10 3.5741 no 2_576
H39A O19 3.3837 no 2_576
H39A C15 3.3153 no 2_576
H39A C16 2.9553 no 2_576
H39A C17 3.0309 no 2_576
H39A C18 3.4574 no 2_576
H39A H17 3.3357 no 2_576
H39A H40B 3.4429 no 2_566
H39A H42B 2.7887 no 2_566
H39B H47 3.4054 no 2_576
H40A O19 3.5230 no 1_545
H40A H17 3.3254 no 1_545
H40A H21A 3.4348 no 1_545
H40A H22B 3.1256 no 2_676
H40A H23A 3.3893 no 2_676
H40A H23B 3.3366 no 2_676
H40B O19 2.7562 no 1_545
H40B C16 3.5851 no 1_545
H40B C21 3.5957 no 1_545
H40B C40 3.5162 no 2_566
H40B C41 3.3986 no 2_566
H40B H17 3.1686 no 1_545
H40B H21A 3.1000 no 1_545
H40B H21B 3.4531 no 1_545
H40B H39A 3.4429 no 2_566
H40B H40B 2.9298 no 2_566
H40B H41B 2.7164 no 2_566
H40B H42B 3.2891 no 2_566
H41A C52 3.5772 no 2_576
H41A H20A 3.3635 no 2_576
H41A H47 3.5265 no 2_576
H41A H52A 2.8012 no 2_576
H41A H52B 3.5148 no 2_576
H41B O19 2.5877 no 2_576
H41B C16 3.1845 no 2_576
H41B C20 2.9657 no 2_576
H41B C21 3.1806 no 2_576
H41B H15 3.5392 no 2_576
H41B H20A 2.7608 no 2_576
H41B H21A 3.4832 no 2_576
H41B H21B 2.6173 no 2_576
H41B H40B 2.7164 no 2_566
H42A C21 3.5985 no 2_576
H42A H21B 2.6259 no 2_576
H42A H30 3.5103 no 2_576
H42A H44B 3.2123 no 1_556
H42A H45C 3.0131 no 1_556
H42B O38 3.5519 no 2_566
H42B C17 3.0065 no 1_545
H42B C39 3.4608 no 2_566
H42B H17 2.4782 no 1_545
H42B H21B 3.1688 no 2_576
H42B H39A 2.7887 no 2_566
H42B H40B 3.2891 no 2_566
H42B H44B 3.3421 no 1_556
H44A N8 3.2021 no 2_676
H44A C7 3.4030 no 2_676
H44A C9 3.3826 no 2_676
H44A H4 3.1493 no 1_554
H44A H10 2.8896 no 1_544
H44A H18 3.0208 no 1_544
H44B O43 3.1947 no 1_554
H44B C4 3.1301 no 1_554
H44B C18 3.5927 no 1_544
H44B C42 3.4664 no 1_554
H44B H4 2.2799 no 1_554
H44B H18 2.7769 no 1_544
H44B H42A 3.2123 no 1_554
H44B H42B 3.3421 no 1_554
H44C C10 3.1376 no 1_544
H44C C18 3.2023 no 1_544
H44C H10 2.3695 no 1_544
H44C H18 2.4036 no 1_544
H45A C7 3.5707 no 2_576
H45A C10 3.3305 no 2_576
H45A C11 2.7643 no 2_576
H45A C12 2.9118 no 2_576
H45A H11 2.8745 no 2_576
H45A H12 3.1058 no 2_576
H45B C32 3.5077 no 2_565
H45B C33 3.2503 no 2_565
H45B C34 3.2092 no 2_565
H45B C35 3.4143 no 2_565
H45B H11 3.4141 no 2_576
H45B H34 3.5691 no 2_565
H45C O24 3.5889 no 2_575
H45C H4 3.5889 no 1_554
H45C H21B 3.4779 no 2_575
H45C H22A 3.5218 no 2_575
H45C H30 3.5435 no 2_575
H45C H42A 3.0131 no 1_554
H47 C47 3.2455 no 2_576
H47 C48 3.5476 no 2_576
H47 H39B 3.4054 no 2_576
H47 H41A 3.5265 no 2_576
H47 H47 2.9876 no 2_576
H47 H52B 2.9183 no 2_576
H47 H53B 3.4359 no 2_676
H49 H51 3.4734 no 2_676
H51 C26 3.0318 no 2_676
H51 C27 3.5014 no 2_676
H51 C49 3.5281 no 2_676
H51 C50 3.5119 no 2_676
H51 C53 3.5853 no 2_676
H51 H23B 3.1261 no 2_676
H51 H26 2.3785 no 2_676
H51 H27 3.2683 no 2_676
H51 H49 3.4734 no 2_676
H51 H53B 3.1967 no 2_676
H51 H53C 3.5120 no 2_676
H52A C1 3.5907 no 2_576
H52A C6 3.5227 no 2_576
H52A H41A 2.8012 no 2_576
H52B Pt1 2.7563 no 2_576
H52B N8 3.5949 no 2_576
H52B N46 3.1504 no 2_576
H52B C1 2.8689 no 2_576
H52B C2 3.5718 no 2_576
H52B C6 3.2904 no 2_576
H52B C47 3.2553 no 2_576
H52B H6 3.3646 no 2_576
H52B H41A 3.5148 no 2_576
H52B H47 2.9183 no 2_576
H53A C15 3.5083 no 2_676
H53A C20 3.1037 no 2_676
H53A C23 3.5155 no 2_676
H53A H15 2.9643 no 2_676
H53A H20A 2.9425 no 2_676
H53A H20B 2.3861 no 2_676
H53A H23B 2.5621 no 2_676
H53B N46 2.7206 no 2_676
H53B C15 3.1173 no 2_676
H53B C47 2.8734 no 2_676
H53B C48 3.0407 no 2_676
H53B C49 3.0313 no 2_676
H53B C50 2.8999 no 2_676
H53B C51 2.7150 no 2_676
H53B H15 2.3852 no 2_676
H53B H20A 3.0888 no 2_676
H53B H20B 3.3005 no 2_676
H53B H23B 3.2521 no 2_676
H53B H47 3.4359 no 2_676
H53B H51 3.1967 no 2_676
H53C N46 3.4028 no 2_676
H53C C14 3.3159 no 2_676
H53C C15 3.0289 no 2_676
H53C C51 3.4276 no 2_676
H53C H15 2.7363 no 2_676
H53C H20B 3.3061 no 2_676
H53C H51 3.5120 no 2_676

loop_
_geom_torsion_atom_site_label_1
_geom_torsion_atom_site_label_2
_geom_torsion_atom_site_label_3
_geom_torsion_atom_site_label_4
_geom_torsion
_geom_torsion_publ_flag
N8 Pt1 C1 C2 0.1(3) no
N8 Pt1 C1 C6 175.5(4) no
C1 Pt1 N8 C7 0.3(3) no
C1 Pt1 N8 C9 -177.1(3) no
N8 Pt1 C14 C13 -1.9(3) no
N8 Pt1 C14 C15 -179.7(4) no
C14 Pt1 N8 C7 179.2(3) no
C14 Pt1 N8 C9 1.9(3) no
N46 Pt1 C1 C2 -178.9(3) no
N46 Pt1 C1 C6 -3.6(4) no
C1 Pt1 N46 C47 127.0(3) no
C1 Pt1 N46 C51 -55.5(4) no
N46 Pt1 C14 C13 177.2(3) no
N46 Pt1 C14 C15 -0.6(4) no
C14 Pt1 N46 C47 -51.7(4) no
C14 Pt1 N46 C51 125.8(3) no
C16 O19 C20 C21 175.2(3) no
C20 O19 C16 C15 -24.8(6) no
C20 O19 C16 C17 157.4(4) no
C23 O24 C25 C26 -1.6(8) no
C23 O24 C25 C30 177.2(5) no
C25 O24 C23 C22 179.8(5) no
C35 O38 C39 C40 -168.2(3) no
C39 O38 C35 C34 164.6(4) no
C39 O38 C35 C36 -12.4(6) no
C5 O43 C42 C41 78.8(6) no
C42 O43 C5 C4 98.7(5) no
C42 O43 C5 C6 -82.9(6) no
Pt1 N8 C7 C2 -0.6(5) no
Pt1 N8 C7 C12 -178.0(3) no
Pt1 N8 C9 C10 177.9(3) no
Pt1 N8 C9 C13 -1.4(5) no
C7 N8 C9 C10 0.7(7) no
C7 N8 C9 C13 -178.6(4) no
C9 N8 C7 C2 176.7(4) no
C9 N8 C7 C12 -0.7(7) no
Pt1 N46 C47 C48 175.6(3) no
Pt1 N46 C51 C50 -176.6(3) no
C47 N46 C51 C50 1.0(8) no
C51 N46 C47 C48 -2.0(7) no
Pt1 C1 C2 C3 178.1(3) no
Pt1 C1 C2 C7 -0.4(5) no
Pt1 C1 C6 C5 -175.7(3) no
C2 C1 C6 C5 -0.6(7) no
C6 C1 C2 C3 2.1(7) no
C6 C1 C2 C7 -176.4(4) no
C1 C2 C3 C4 -1.9(8) no
C1 C2 C7 N8 0.7(6) no
C1 C2 C7 C12 177.7(4) no
C3 C2 C7 N8 -177.9(5) no
C3 C2 C7 C12 -0.8(8) no
C7 C2 C3 C4 176.6(4) no
C2 C3 C4 C5 0.1(8) no
C3 C4 C5 O43 179.8(5) no
C3 C4 C5 C6 1.4(8) no
O43 C5 C6 C1 -179.5(4) no
C4 C5 C6 C1 -1.1(7) no
N8 C7 C12 C11 0.2(7) no
C2 C7 C12 C11 -176.7(5) no
N8 C9 C10 C11 -0.1(7) no
N8 C9 C13 C14 -0.3(6) no
N8 C9 C13 C18 178.2(4) no
C10 C9 C13 C14 -179.5(5) no
C10 C9 C13 C18 -1.0(8) no
C13 C9 C10 C11 179.0(4) no
C9 C10 C11 C12 -0.4(8) no
C10 C11 C12 C7 0.3(8) no
C9 C13 C14 Pt1 1.8(5) no
C9 C13 C14 C15 179.9(4) no
C9 C13 C18 C17 179.8(4) no
C14 C13 C18 C17 -1.8(7) no
C18 C13 C14 Pt1 -176.8(4) no
C18 C13 C14 C15 1.3(7) no
Pt1 C14 C15 C16 177.9(3) no
C13 C14 C15 C16 0.2(7) no
C14 C15 C16 O19 -179.0(4) no
C14 C15 C16 C17 -1.3(7) no
O19 C16 C17 C18 178.8(4) no
C15 C16 C17 C18 0.8(7) no
C16 C17 C18 C13 0.7(7) no
O19 C20 C21 C22 158.0(3) no
C20 C21 C22 C23 51.3(5) no
C21 C22 C23 O24 64.3(6) no
O24 C25 C26 C27 179.5(5) no
O24 C25 C30 C29 180.0(5) no
C26 C25 C30 C29 -1.1(9) no
C30 C25 C26 C27 0.6(9) no
C25 C26 C27 C28 -0.1(9) no
C26 C27 C28 C29 0.0(9) no
C26 C27 C28 C31 -177.7(5) no
C27 C28 C29 C30 -0.5(8) no
C27 C28 C31 C32 73.7(7) no
C27 C28 C31 C44 -48.2(7) no
C27 C28 C31 C45 -165.1(5) no
C29 C28 C31 C32 -103.9(6) no
C29 C28 C31 C44 134.2(5) no
C29 C28 C31 C45 17.3(8) no
C31 C28 C29 C30 177.2(5) no
C28 C29 C30 C25 1.1(9) no
C28 C31 C32 C33 -105.2(5) no
C28 C31 C32 C37 72.5(5) no
C44 C31 C32 C33 15.7(5) no
C44 C31 C32 C37 -166.7(3) no
C45 C31 C32 C33 132.4(4) no
C45 C31 C32 C37 -50.0(5) no
C31 C32 C33 C34 175.1(3) no
C31 C32 C37 C36 -175.1(3) no
C33 C32 C37 C36 2.6(6) no
C37 C32 C33 C34 -2.5(6) no
C32 C33 C34 C35 0.6(6) no
C33 C34 C35 O38 -175.8(4) no
C33 C34 C35 C36 1.3(6) no
O38 C35 C36 C37 175.6(4) no
C34 C35 C36 C37 -1.3(6) no
C35 C36 C37 C32 -0.7(6) no
O38 C39 C40 C41 177.1(4) no
C39 C40 C41 C42 -177.4(4) no
C40 C41 C42 O43 56.5(6) no
N46 C47 C48 C49 0.9(8) no
N46 C47 C48 C52 -178.8(5) no
C47 C48 C49 C50 1.3(8) no
C52 C48 C49 C50 -179.0(5) no
C48 C49 C50 C51 -2.2(8) no
C48 C49 C50 C53 177.8(5) no
C49 C50 C51 N46 1.1(8) no
C53 C50 C51 N46 -178.9(5) no
